data_4304961
loop_
_publ_author_name
'Oxana Ciobanu'
'Dimitri Emeljanenko'
'Elisabeth Kaifer'
'J\"urgen Mautz'
'Hans-J\"org Himmel'

_publ_contact_author
;
       Prof. Dr. Dr. Hans-Joerg Himmel
       Anorganisch-Chemisches Institut
       Ruprecht-Karls Universitaet Heidelberg
       Im Neuenheimer Feld 270
       69120 Heidelberg
       Germany
;
_publ_contact_author_email hans-jorg.himmel@aci.uni-heidelberg.de
_publ_contact_author_fax '049 6221 54-5707'
_publ_contact_author_phone '049 6221 54-8446'
_publ_section_title
;
First Dinuclear B(II) Monocations with Bridging Guanidinate Ligands:
Synthesis and Properties
;
_journal_name_full 'Inorganic Chemistry'
_journal_page_first 4774
_journal_page_last 4778
_journal_paper_doi 10.1021/ic8000812
_journal_volume 47
_journal_year 2008
_chemical_formula_sum 'C19 H39 B2 Cl3 N8'
_chemical_formula_weight 507.55
_chemical_name_systematic
;                                                                             
 ?                                                                            
;
_space_group_IT_number 2
_symmetry_cell_setting triclinic
_symmetry_space_group_name_Hall '-P 1'
_symmetry_space_group_name_H-M 'P -1'
_atom_sites_solution_hydrogens geom
_atom_sites_solution_primary direct
_atom_sites_solution_secondary difmap
_audit_creation_method SHELXL-97
_cell_angle_alpha 74.73(3)
_cell_angle_beta 83.49(3)
_cell_angle_gamma 62.60(3)
_cell_formula_units_Z 2
_cell_length_a 9.859(2)
_cell_length_b 10.313(2)
_cell_length_c 14.883(3)
_cell_measurement_temperature 200
_cell_volume 1296.0(6)
_computing_structure_refinement 'SHELXL-97 (Sheldrick, 1997)'
_computing_structure_solution 'SHELXS-97 (Sheldrick, 1990)'
_diffrn_ambient_temperature 200
_diffrn_measured_fraction_theta_full 0.961
_diffrn_measured_fraction_theta_max 0.961
_diffrn_measurement_device_type 'NONIUS KAPPA CCD'
_diffrn_measurement_method 'O-Scan    '
_diffrn_radiation_monochromator graphite
_diffrn_radiation_source 'fine-focus sealed tube'
_diffrn_radiation_type MoK\a
_diffrn_radiation_wavelength 0.71073
_diffrn_reflns_av_R_equivalents 0.0341
_diffrn_reflns_av_sigmaI/netI 0.0527
_diffrn_reflns_limit_h_max 12
_diffrn_reflns_limit_h_min -12
_diffrn_reflns_limit_k_max 13
_diffrn_reflns_limit_k_min -12
_diffrn_reflns_limit_l_max 19
_diffrn_reflns_limit_l_min -19
_diffrn_reflns_number 48680
_diffrn_reflns_theta_full 27.58
_diffrn_reflns_theta_max 27.58
_diffrn_reflns_theta_min 2.29
_exptl_absorpt_coefficient_mu 0.378
_exptl_absorpt_correction_type none
_exptl_crystal_colour colourless
_exptl_crystal_density_diffrn 1.301
_exptl_crystal_density_method 'not measured'
_exptl_crystal_description cubic
_exptl_crystal_F_000 540
_exptl_crystal_size_max 0.50
_exptl_crystal_size_mid 0.50
_exptl_crystal_size_min 0.40
_refine_diff_density_max 0.704
_refine_diff_density_min -0.783
_refine_diff_density_rms 0.074
_refine_ls_extinction_method none
_refine_ls_goodness_of_fit_ref 1.036
_refine_ls_hydrogen_treatment mixed
_refine_ls_matrix_type full
_refine_ls_number_parameters 332
_refine_ls_number_reflns 5767
_refine_ls_number_restraints 5
_refine_ls_restrained_S_all 1.061
_refine_ls_R_factor_all 0.0993
_refine_ls_R_factor_gt 0.0635
_refine_ls_shift/su_max 0.001
_refine_ls_shift/su_mean 0.000
_refine_ls_structure_factor_coef Fsqd
_refine_ls_weighting_details 'calc w=1/[\s^2^(Fo^2^)+(0.1001P)^2^+0.9755P] where P=(Fo^2^+2Fc^2^)/3'
_refine_ls_weighting_scheme calc
_refine_ls_wR_factor_gt 0.1626
_refine_ls_wR_factor_ref 0.1965
_reflns_number_gt 3957
_reflns_number_total 5767
_reflns_threshold_expression >2sigma(I)
_cod_data_source_file ic8000812-file001_2.cif
_cod_data_source_block ox02
_cod_original_cell_volume 1296.0(5)
_cod_database_code 4304961

loop_
_symmetry_equiv_pos_as_xyz
'x, y, z'
'-x, -y, -z'

loop_
_atom_site_label
_atom_site_type_symbol
_atom_site_fract_x
_atom_site_fract_y
_atom_site_fract_z
_atom_site_U_iso_or_equiv
_atom_site_adp_type
_atom_site_occupancy
_atom_site_symmetry_multiplicity
_atom_site_calc_flag
_atom_site_refinement_flags
_atom_site_disorder_assembly
_atom_site_disorder_group
Cl1 Cl 0.33305(10) 0.89971(8) 0.39375(5) 0.0425(2) Uani 1 1 d . . .
N1 N -0.3273(3) 1.3796(3) 0.17720(19) 0.0396(6) Uani 1 1 d . B .
N2 N -0.1609(3) 1.2595(3) 0.29841(16) 0.0323(5) Uani 1 1 d . C .
N3 N -0.3866(3) 1.4773(3) 0.3101(2) 0.0453(7) Uani 1 1 d . C .
N4 N -0.2565(3) 1.1286(3) 0.13688(18) 0.0349(6) Uani 1 1 d . B .
N5 N -0.0957(3) 1.0071(3) 0.26105(16) 0.0333(5) Uani 1 1 d . B .
N6 N -0.2405(3) 0.8980(3) 0.2254(2) 0.0475(7) Uani 1 1 d . B .
N7 N -0.1843(4) 1.3183(4) 0.0315(2) 0.0566(9) Uani 1 1 d D . .
N8 N 0.0977(3) 1.1122(3) 0.23174(17) 0.0312(5) Uani 1 1 d . C .
H8 H 0.144(4) 1.053(4) 0.288(3) 0.050(10) Uiso 1 1 d . . .
B1 B -0.2033(4) 1.2508(4) 0.1344(2) 0.0316(7) Uani 1 1 d . B .
B2 B -0.0807(4) 1.1554(4) 0.2316(2) 0.0294(6) Uani 1 1 d . . .
C1 C -0.2950(3) 1.3738(3) 0.2635(2) 0.0351(6) Uani 1 1 d . . .
C2 C -0.4763(5) 1.4868(4) 0.1344(3) 0.0662(12) Uani 1 1 d . . .
H2A H -0.5457 1.4415 0.1487 0.079 Uiso 1 1 calc R C .
H2B H -0.4659 1.5123 0.0673 0.079 Uiso 1 1 calc R . .
C3 C -0.5411(6) 1.6282(4) 0.1704(3) 0.0783(15) Uani 1 1 d . C .
H3A H -0.4800 1.6817 0.1482 0.094 Uiso 1 1 calc R . .
H3B H -0.6447 1.6938 0.1472 0.094 Uiso 1 1 calc R . .
C4 C -0.5408(5) 1.5877(4) 0.2744(3) 0.0683(12) Uani 1 1 d . . .
H4A H -0.5736 1.6773 0.2973 0.082 Uiso 1 1 calc R C .
H4B H -0.6120 1.5457 0.2965 0.082 Uiso 1 1 calc R . .
C5 C -0.3591(4) 1.4534(4) 0.4088(2) 0.0512(9) Uani 1 1 d . . .
H5A H -0.4106 1.3969 0.4458 0.061 Uiso 1 1 calc R C .
H5B H -0.4012 1.5499 0.4248 0.061 Uiso 1 1 calc R . .
C6 C -0.1920(4) 1.3696(4) 0.4312(2) 0.0481(8) Uani 1 1 d . C .
H6A H -0.1764 1.3455 0.4979 0.058 Uiso 1 1 calc R . .
H6B H -0.1421 1.4317 0.4011 0.058 Uiso 1 1 calc R . .
C7 C -0.1232(4) 1.2257(3) 0.3972(2) 0.0408(7) Uani 1 1 d . . .
H7A H -0.0131 1.1764 0.4055 0.049 Uiso 1 1 calc R C .
H7B H -0.1627 1.1577 0.4337 0.049 Uiso 1 1 calc R . .
C8 C -0.1992(3) 1.0096(3) 0.2082(2) 0.0337(6) Uani 1 1 d . . .
C9 C -0.3723(5) 1.1451(4) 0.0759(4) 0.0749(15) Uani 1 1 d D . .
H9A H -0.4343 1.2517 0.0503 0.090 Uiso 1 1 calc R A 1
H9B H -0.3205 1.1009 0.0242 0.090 Uiso 1 1 calc R A 1
C10 C -0.4671(7) 1.0839(8) 0.1140(4) 0.038(2) Uani 0.542(13) 1 d PD B 1
H10A H -0.5237 1.0831 0.0652 0.046 Uiso 0.542(13) 1 calc PR B 1
H10B H -0.5397 1.1441 0.1540 0.046 Uiso 0.542(13) 1 calc PR B 1
C10B C -0.3796(12) 0.9977(12) 0.0921(6) 0.055(3) Uani 0.458(13) 1 d PD B 2
H10C H -0.4759 1.0203 0.0659 0.066 Uiso 0.458(13) 1 calc PR B 2
H10D H -0.2995 0.9378 0.0550 0.066 Uiso 0.458(13) 1 calc PR B 2
C11 C -0.3681(5) 0.9117(5) 0.1750(3) 0.0634(11) Uani 1 1 d . . .
H11A H -0.4347 0.8819 0.2192 0.076 Uiso 1 1 calc R B 1
H11B H -0.3283 0.8439 0.1336 0.076 Uiso 1 1 calc R B 1
C12 C -0.1832(5) 0.7715(4) 0.3049(4) 0.0713(13) Uani 1 1 d D . .
H12A H -0.1745 0.6822 0.2896 0.086 Uiso 1 1 calc R B 1
H12B H -0.2530 0.7913 0.3566 0.086 Uiso 1 1 calc R B 1
C13 C -0.0334(6) 0.7478(5) 0.3307(4) 0.0421(11) Uani 0.70 1 d PD B 1
H13A H 0.0388 0.7155 0.2817 0.051 Uiso 0.70 1 calc PR B 1
H13B H 0.0024 0.6686 0.3872 0.051 Uiso 0.70 1 calc PR B 1
C13B C -0.1020(19) 0.794(2) 0.3869(11) 0.110(9) Uani 0.30 1 d PD B 2
H13C H -0.1775 0.8362 0.4321 0.132 Uiso 0.30 1 calc PR B 2
H13D H -0.0234 0.6974 0.4189 0.132 Uiso 0.30 1 calc PR B 2
C14 C -0.0395(5) 0.8881(4) 0.3458(2) 0.0554(10) Uani 1 1 d D . .
H14A H -0.1068 0.9180 0.3972 0.066 Uiso 1 1 calc R B 1
H14B H 0.0617 0.8701 0.3612 0.066 Uiso 1 1 calc R B 1
C15 C -0.0861(15) 1.2573(17) -0.0268(9) 0.086(6) Uani 0.50 1 d PD C 1
H15A H -0.0776 1.1593 -0.0225 0.129 Uiso 0.50 1 calc PR C 1
H15B H 0.0112 1.2482 -0.0131 0.129 Uiso 0.50 1 calc PR C 1
H15C H -0.1180 1.3185 -0.0886 0.129 Uiso 0.50 1 calc PR C 1
C16 C -0.1972(11) 1.4843(12) 0.0216(7) 0.061(3) Uani 0.50 1 d PD C 1
H16A H -0.2689 1.5314 0.0661 0.091 Uiso 0.50 1 calc PR C 1
H16B H -0.2313 1.5445 -0.0402 0.091 Uiso 0.50 1 calc PR C 1
H16C H -0.0989 1.4750 0.0331 0.091 Uiso 0.50 1 calc PR C 1
C15B C -0.0979(12) 1.1965(13) -0.0245(6) 0.046(2) Uani 0.50 1 d PD C 2
H15D H -0.1277 1.1171 -0.0031 0.070 Uiso 0.50 1 calc PR C 2
H15E H 0.0101 1.1564 -0.0155 0.070 Uiso 0.50 1 calc PR C 2
H15F H -0.1228 1.2405 -0.0895 0.070 Uiso 0.50 1 calc PR C 2
C16B C -0.1337(12) 1.4220(12) -0.0003(7) 0.056(2) Uani 0.50 1 d PD C 2
H16D H -0.1835 1.5008 0.0322 0.083 Uiso 0.50 1 calc PR C 2
H16E H -0.1559 1.4633 -0.0658 0.083 Uiso 0.50 1 calc PR C 2
H16F H -0.0253 1.3763 0.0097 0.083 Uiso 0.50 1 calc PR C 2
C17 C 0.1266(4) 1.2451(4) 0.2123(2) 0.0439(8) Uani 1 1 d . . .
H17A H 0.2342 1.2130 0.2172 0.066 Uiso 1 1 calc R C .
H17B H 0.0730 1.3043 0.2566 0.066 Uiso 1 1 calc R . .
H17C H 0.0913 1.3046 0.1505 0.066 Uiso 1 1 calc R . .
C18 C 0.1837(4) 1.0173(4) 0.1661(2) 0.0413(7) Uani 1 1 d . . .
H18A H 0.1553 1.0758 0.1034 0.062 Uiso 1 1 calc R C .
H18B H 0.1604 0.9337 0.1774 0.062 Uiso 1 1 calc R . .
H18C H 0.2913 0.9807 0.1750 0.062 Uiso 1 1 calc R . .
C50 C 0.6122(4) 0.8136(4) 0.5610(2) 0.0437(8) Uani 1 1 d . . .
H50A H 0.6422 0.8930 0.5546 0.052 Uiso 1 1 calc R . .
H50B H 0.5590 0.8331 0.5044 0.052 Uiso 1 1 calc R . .
Cl2 Cl 0.48797(10) 0.81704(10) 0.65577(7) 0.0537(3) Uani 1 1 d . . .
Cl3 Cl 0.77720(12) 0.63940(12) 0.57488(9) 0.0722(3) Uani 1 1 d . . .

loop_
_atom_site_aniso_label
_atom_site_aniso_U_11
_atom_site_aniso_U_22
_atom_site_aniso_U_33
_atom_site_aniso_U_23
_atom_site_aniso_U_13
_atom_site_aniso_U_12
Cl1 0.0549(5) 0.0374(4) 0.0377(4) -0.0054(3) -0.0151(3) -0.0212(4)
N1 0.0437(15) 0.0234(12) 0.0434(15) -0.0052(10) -0.0187(12) -0.0054(11)
N2 0.0377(14) 0.0284(12) 0.0257(12) -0.0037(9) -0.0032(10) -0.0113(11)
N3 0.0480(16) 0.0258(13) 0.0528(17) -0.0155(12) -0.0084(13) -0.0038(12)
N4 0.0306(13) 0.0304(13) 0.0450(15) -0.0142(11) -0.0037(11) -0.0111(11)
N5 0.0408(14) 0.0273(12) 0.0305(12) -0.0028(10) 0.0006(10) -0.0164(11)
N6 0.0420(15) 0.0351(14) 0.074(2) -0.0222(14) 0.0153(14) -0.0231(13)
N7 0.059(2) 0.083(2) 0.0296(14) 0.0121(14) -0.0118(14) -0.0436(18)
N8 0.0367(13) 0.0296(12) 0.0278(12) -0.0052(10) -0.0031(10) -0.0154(11)
B1 0.0349(17) 0.0356(17) 0.0256(15) -0.0035(13) -0.0025(13) -0.0184(14)
B2 0.0321(16) 0.0273(15) 0.0263(15) -0.0027(12) 0.0001(12) -0.0132(13)
C1 0.0394(16) 0.0220(13) 0.0417(16) -0.0049(12) -0.0052(13) -0.0121(12)
C2 0.063(2) 0.0324(18) 0.085(3) -0.0240(18) -0.042(2) 0.0082(17)
C3 0.080(3) 0.0319(18) 0.097(3) -0.026(2) -0.052(3) 0.0135(19)
C4 0.054(2) 0.0355(19) 0.104(4) -0.036(2) -0.019(2) 0.0041(17)
C5 0.065(2) 0.0339(17) 0.049(2) -0.0196(15) 0.0104(17) -0.0140(16)
C6 0.069(2) 0.0383(17) 0.0291(16) -0.0100(13) -0.0064(15) -0.0153(17)
C7 0.056(2) 0.0293(15) 0.0248(14) -0.0048(11) -0.0022(13) -0.0096(14)
C8 0.0302(15) 0.0312(15) 0.0445(17) -0.0179(13) 0.0119(12) -0.0157(12)
C9 0.058(2) 0.040(2) 0.128(4) -0.022(2) -0.051(3) -0.0103(19)
C10 0.035(4) 0.047(4) 0.037(3) -0.013(3) 0.001(3) -0.020(3)
C10B 0.065(7) 0.090(8) 0.045(5) -0.030(5) 0.017(4) -0.060(7)
C11 0.062(2) 0.073(3) 0.090(3) -0.045(2) 0.023(2) -0.050(2)
C12 0.059(2) 0.0337(19) 0.117(4) -0.001(2) 0.003(2) -0.0273(19)
C13 0.041(3) 0.030(2) 0.043(3) 0.001(2) 0.001(2) -0.011(2)
C13B 0.056(9) 0.119(15) 0.107(14) 0.088(13) -0.034(10) -0.053(11)
C14 0.094(3) 0.0384(18) 0.0349(18) 0.0058(14) -0.0090(18) -0.036(2)
C15 0.056(6) 0.119(13) 0.059(6) 0.041(7) -0.009(5) -0.051(7)
C16 0.050(6) 0.070(7) 0.050(6) 0.027(5) -0.010(4) -0.037(5)
C15B 0.035(4) 0.082(7) 0.018(3) -0.011(4) 0.006(3) -0.024(4)
C16B 0.062(7) 0.067(7) 0.041(5) -0.002(4) -0.002(5) -0.036(6)
C17 0.0458(19) 0.0443(18) 0.0496(19) -0.0098(15) 0.0019(15) -0.0281(16)
C18 0.0310(16) 0.0461(18) 0.0443(18) -0.0197(14) -0.0013(13) -0.0103(14)
C50 0.0414(18) 0.0408(17) 0.053(2) -0.0225(15) 0.0009(15) -0.0164(15)
Cl2 0.0484(5) 0.0555(5) 0.0628(6) -0.0251(4) 0.0108(4) -0.0244(4)
Cl3 0.0472(5) 0.0656(6) 0.0939(8) -0.0452(6) -0.0054(5) -0.0020(5)

loop_
_atom_type_symbol
_atom_type_description
_atom_type_scat_dispersion_real
_atom_type_scat_dispersion_imag
_atom_type_scat_source
C C 0.0033 0.0016 'International Tables Vol C Tables 4.2.6.8 and 6.1.1.4'
H H 0.0000 0.0000 'International Tables Vol C Tables 4.2.6.8 and 6.1.1.4'
B B 0.0013 0.0007 'International Tables Vol C Tables 4.2.6.8 and 6.1.1.4'
N N 0.0061 0.0033 'International Tables Vol C Tables 4.2.6.8 and 6.1.1.4'
Cl Cl 0.1484 0.1585 'International Tables Vol C Tables 4.2.6.8 and 6.1.1.4'

loop_
_geom_angle_atom_site_label_1
_geom_angle_atom_site_label_2
_geom_angle_atom_site_label_3
_geom_angle
_geom_angle_site_symmetry_1
_geom_angle_site_symmetry_3
_geom_angle_publ_flag
C1 N1 C2 120.9(3) . . ?
C1 N1 B1 114.3(2) . . ?
C2 N1 B1 124.3(3) . . ?
C1 N2 C7 120.1(3) . . ?
C1 N2 B2 111.9(2) . . ?
C7 N2 B2 126.3(2) . . ?
C1 N3 C5 120.3(3) . . ?
C1 N3 C4 120.3(3) . . ?
C5 N3 C4 116.4(3) . . ?
C8 N4 C9 120.4(3) . . ?
C8 N4 B1 113.7(2) . . ?
C9 N4 B1 125.5(3) . . ?
C8 N5 C14 118.7(3) . . ?
C8 N5 B2 111.6(2) . . ?
C14 N5 B2 128.3(3) . . ?
C8 N6 C12 122.2(3) . . ?
C8 N6 C11 121.5(3) . . ?
C12 N6 C11 115.3(3) . . ?
C15 N7 C16B 80.3(7) . . ?
C15 N7 B1 129.2(7) . . ?
C16B N7 B1 125.8(5) . . ?
C15 N7 C15B 25.6(5) . . ?
C16B N7 C15B 105.8(6) . . ?
B1 N7 C15B 112.5(5) . . ?
C15 N7 C16 108.1(7) . . ?
C16B N7 C16 28.4(5) . . ?
B1 N7 C16 108.8(5) . . ?
C15B N7 C16 133.1(6) . . ?
C17 N8 C18 110.1(2) . . ?
C17 N8 B2 112.8(2) . . ?
C18 N8 B2 111.8(2) . . ?
C17 N8 H8 107(2) . . ?
C18 N8 H8 103(2) . . ?
B2 N8 H8 112(2) . . ?
N7 B1 N1 108.2(3) . . ?
N7 B1 N4 107.0(2) . . ?
N1 B1 N4 110.7(2) . . ?
N7 B1 B2 134.5(3) . . ?
N1 B1 B2 97.2(2) . . ?
N4 B1 B2 97.9(2) . . ?
N2 B2 N5 113.2(2) . . ?
N2 B2 N8 107.8(2) . . ?
N5 B2 N8 107.6(2) . . ?
N2 B2 B1 101.5(2) . . ?
N5 B2 B1 100.9(2) . . ?
N8 B2 B1 125.7(2) . . ?
N1 C1 N3 122.5(3) . . ?
N1 C1 N2 114.8(3) . . ?
N3 C1 N2 122.6(3) . . ?
N1 C2 C3 110.3(3) . . ?
N1 C2 H2A 109.6 . . ?
C3 C2 H2A 109.6 . . ?
N1 C2 H2B 109.6 . . ?
C3 C2 H2B 109.6 . . ?
H2A C2 H2B 108.1 . . ?
C4 C3 C2 109.8(3) . . ?
C4 C3 H3A 109.7 . . ?
C2 C3 H3A 109.7 . . ?
C4 C3 H3B 109.7 . . ?
C2 C3 H3B 109.7 . . ?
H3A C3 H3B 108.2 . . ?
N3 C4 C3 110.1(4) . . ?
N3 C4 H4A 109.6 . . ?
C3 C4 H4A 109.6 . . ?
N3 C4 H4B 109.6 . . ?
C3 C4 H4B 109.6 . . ?
H4A C4 H4B 108.2 . . ?
N3 C5 C6 111.0(3) . . ?
N3 C5 H5A 109.4 . . ?
C6 C5 H5A 109.4 . . ?
N3 C5 H5B 109.4 . . ?
C6 C5 H5B 109.4 . . ?
H5A C5 H5B 108.0 . . ?
C5 C6 C7 109.4(3) . . ?
C5 C6 H6A 109.8 . . ?
C7 C6 H6A 109.8 . . ?
C5 C6 H6B 109.8 . . ?
C7 C6 H6B 109.8 . . ?
H6A C6 H6B 108.3 . . ?
N2 C7 C6 110.3(2) . . ?
N2 C7 H7A 109.6 . . ?
C6 C7 H7A 109.6 . . ?
N2 C7 H7B 109.6 . . ?
C6 C7 H7B 109.6 . . ?
H7A C7 H7B 108.1 . . ?
N4 C8 N5 115.6(2) . . ?
N4 C8 N6 122.1(3) . . ?
N5 C8 N6 122.3(3) . . ?
C10 C9 N4 117.2(5) . . ?
C10 C9 C10B 41.0(4) . . ?
N4 C9 C10B 109.9(5) . . ?
C10 C9 H9A 108.0 . . ?
N4 C9 H9A 108.0 . . ?
C10B C9 H9A 139.8 . . ?
C10 C9 H9B 108.0 . . ?
N4 C9 H9B 108.0 . . ?
C10B C9 H9B 73.0 . . ?
H9A C9 H9B 107.2 . . ?
C9 C10 C11 109.9(5) . . ?
C9 C10 H10A 109.7 . . ?
C11 C10 H10A 109.7 . . ?
C9 C10 H10B 109.7 . . ?
C11 C10 H10B 109.7 . . ?
H10A C10 H10B 108.2 . . ?
C11 C10B C9 121.8(6) . . ?
C11 C10B H10C 106.9 . . ?
C9 C10B H10C 106.9 . . ?
C11 C10B H10D 106.9 . . ?
C9 C10B H10D 106.9 . . ?
H10C C10B H10D 106.7 . . ?
C10B C11 N6 109.5(4) . . ?
C10B C11 C10 38.1(5) . . ?
N6 C11 C10 111.8(3) . . ?
C10B C11 H11A 137.3 . . ?
N6 C11 H11A 109.3 . . ?
C10 C11 H11A 109.3 . . ?
C10B C11 H11B 74.9 . . ?
N6 C11 H11B 109.3 . . ?
C10 C11 H11B 109.3 . . ?
H11A C11 H11B 107.9 . . ?
N6 C12 C13 108.6(3) . . ?
N6 C12 C13B 115.2(5) . . ?
C13 C12 C13B 40.1(7) . . ?
N6 C12 H12A 110.0 . . ?
C13 C12 H12A 110.0 . . ?
C13B C12 H12A 131.9 . . ?
N6 C12 H12B 110.0 . . ?
C13 C12 H12B 110.0 . . ?
C13B C12 H12B 70.8 . . ?
H12A C12 H12B 108.4 . . ?
C12 C13 C14 111.5(4) . . ?
C12 C13 H13A 109.3 . . ?
C14 C13 H13A 109.3 . . ?
C12 C13 H13B 109.3 . . ?
C14 C13 H13B 109.3 . . ?
H13A C13 H13B 108.0 . . ?
C14 C13B C12 108.2(9) . . ?
C14 C13B H13C 110.1 . . ?
C12 C13B H13C 110.1 . . ?
C14 C13B H13D 110.1 . . ?
C12 C13B H13D 110.1 . . ?
H13C C13B H13D 108.4 . . ?
C13B C14 N5 125.5(6) . . ?
C13B C14 C13 44.1(9) . . ?
N5 C14 C13 108.9(3) . . ?
C13B C14 H14A 65.8 . . ?
N5 C14 H14A 109.9 . . ?
C13 C14 H14A 109.9 . . ?
C13B C14 H14B 123.2 . . ?
N5 C14 H14B 109.9 . . ?
C13 C14 H14B 109.9 . . ?
H14A C14 H14B 108.3 . . ?
N7 C15 H15A 109.5 . . ?
N7 C15 H15B 109.5 . . ?
H15A C15 H15B 109.5 . . ?
N7 C15 H15C 109.5 . . ?
H15A C15 H15C 109.5 . . ?
H15B C15 H15C 109.5 . . ?
N7 C16 H16A 109.5 . . ?
N7 C16 H16B 109.5 . . ?
H16A C16 H16B 109.5 . . ?
N7 C16 H16C 109.5 . . ?
H16A C16 H16C 109.5 . . ?
H16B C16 H16C 109.5 . . ?
N7 C15B H15D 109.5 . . ?
N7 C15B H15E 109.5 . . ?
H15D C15B H15E 109.5 . . ?
N7 C15B H15F 109.5 . . ?
H15D C15B H15F 109.5 . . ?
H15E C15B H15F 109.5 . . ?
N7 C16B H16D 109.5 . . ?
N7 C16B H16E 109.5 . . ?
H16D C16B H16E 109.5 . . ?
N7 C16B H16F 109.5 . . ?
H16D C16B H16F 109.5 . . ?
H16E C16B H16F 109.5 . . ?
N8 C17 H17A 109.5 . . ?
N8 C17 H17B 109.5 . . ?
H17A C17 H17B 109.5 . . ?
N8 C17 H17C 109.5 . . ?
H17A C17 H17C 109.5 . . ?
H17B C17 H17C 109.5 . . ?
N8 C18 H18A 109.5 . . ?
N8 C18 H18B 109.5 . . ?
H18A C18 H18B 109.5 . . ?
N8 C18 H18C 109.5 . . ?
H18A C18 H18C 109.5 . . ?
H18B C18 H18C 109.5 . . ?
Cl2 C50 Cl3 112.0(2) . . ?
Cl2 C50 H50A 109.2 . . ?
Cl3 C50 H50A 109.2 . . ?
Cl2 C50 H50B 109.2 . . ?
Cl3 C50 H50B 109.2 . . ?
H50A C50 H50B 107.9 . . ?

loop_
_geom_bond_atom_site_label_1
_geom_bond_atom_site_label_2
_geom_bond_distance
_geom_bond_site_symmetry_2
_geom_bond_publ_flag
N1 C1 1.337(4) . ?
N1 C2 1.460(4) . ?
N1 B1 1.562(4) . ?
N2 C1 1.344(4) . ?
N2 C7 1.468(4) . ?
N2 B2 1.539(4) . ?
N3 C1 1.341(4) . ?
N3 C5 1.460(5) . ?
N3 C4 1.470(5) . ?
N4 C8 1.328(4) . ?
N4 C9 1.460(4) . ?
N4 B1 1.563(4) . ?
N5 C8 1.345(4) . ?
N5 C14 1.456(4) . ?
N5 B2 1.548(4) . ?
N6 C8 1.346(4) . ?
N6 C12 1.442(5) . ?
N6 C11 1.470(5) . ?
N7 C15 1.273(15) . ?
N7 C16B 1.336(10) . ?
N7 B1 1.537(4) . ?
N7 C15B 1.550(11) . ?
N7 C16 1.624(11) . ?
N8 C17 1.475(4) . ?
N8 C18 1.478(4) . ?
N8 B2 1.603(4) . ?
N8 H8 0.92(4) . ?
B1 B2 1.753(4) . ?
C2 C3 1.516(5) . ?
C2 H2A 0.9700 . ?
C2 H2B 0.9700 . ?
C3 C4 1.493(7) . ?
C3 H3A 0.9700 . ?
C3 H3B 0.9700 . ?
C4 H4A 0.9700 . ?
C4 H4B 0.9700 . ?
C5 C6 1.495(5) . ?
C5 H5A 0.9700 . ?
C5 H5B 0.9700 . ?
C6 C7 1.519(4) . ?
C6 H6A 0.9700 . ?
C6 H6B 0.9700 . ?
C7 H7A 0.9700 . ?
C7 H7B 0.9700 . ?
C9 C10 1.352(7) . ?
C9 C10B 1.509(9) . ?
C9 H9A 0.9700 . ?
C9 H9B 0.9700 . ?
C10 C11 1.639(8) . ?
C10 H10A 0.9700 . ?
C10 H10B 0.9700 . ?
C10B C11 1.298(9) . ?
C10B H10C 0.9700 . ?
C10B H10D 0.9700 . ?
C11 H11A 0.9700 . ?
C11 H11B 0.9700 . ?
C12 C13 1.461(6) . ?
C12 C13B 1.649(16) . ?
C12 H12A 0.9700 . ?
C12 H12B 0.9700 . ?
C13 C14 1.496(6) . ?
C13 H13A 0.9700 . ?
C13 H13B 0.9700 . ?
C13B C14 1.362(11) . ?
C13B H13C 0.9700 . ?
C13B H13D 0.9700 . ?
C14 H14A 0.9700 . ?
C14 H14B 0.9700 . ?
C15 H15A 0.9600 . ?
C15 H15B 0.9600 . ?
C15 H15C 0.9600 . ?
C16 H16A 0.9600 . ?
C16 H16B 0.9600 . ?
C16 H16C 0.9600 . ?
C15B H15D 0.9600 . ?
C15B H15E 0.9600 . ?
C15B H15F 0.9600 . ?
C16B H16D 0.9600 . ?
C16B H16E 0.9600 . ?
C16B H16F 0.9600 . ?
C17 H17A 0.9600 . ?
C17 H17B 0.9600 . ?
C17 H17C 0.9600 . ?
C18 H18A 0.9600 . ?
C18 H18B 0.9600 . ?
C18 H18C 0.9600 . ?
C50 Cl2 1.757(4) . ?
C50 Cl3 1.762(3) . ?
C50 H50A 0.9700 . ?
C50 H50B 0.9700 . ?

loop_
_geom_torsion_atom_site_label_1
_geom_torsion_atom_site_label_2
_geom_torsion_atom_site_label_3
_geom_torsion_atom_site_label_4
_geom_torsion
_geom_torsion_site_symmetry_1
_geom_torsion_site_symmetry_2
_geom_torsion_site_symmetry_3
_geom_torsion_site_symmetry_4
_geom_torsion_publ_flag
C15 N7 B1 N1 172.5(9) . . . . ?
C16B N7 B1 N1 63.8(7) . . . . ?
C15B N7 B1 N1 -164.6(5) . . . . ?
C16 N7 B1 N1 38.0(5) . . . . ?
C15 N7 B1 N4 -68.1(9) . . . . ?
C16B N7 B1 N4 -176.9(6) . . . . ?
C15B N7 B1 N4 -45.3(5) . . . . ?
C16 N7 B1 N4 157.4(4) . . . . ?
C15 N7 B1 B2 52.0(10) . . . . ?
C16B N7 B1 B2 -56.7(8) . . . . ?
C15B N7 B1 B2 74.8(6) . . . . ?
C16 N7 B1 B2 -82.5(6) . . . . ?
C1 N1 B1 N7 -139.7(3) . . . . ?
C2 N1 B1 N7 48.5(4) . . . . ?
C1 N1 B1 N4 103.3(3) . . . . ?
C2 N1 B1 N4 -68.5(4) . . . . ?
C1 N1 B1 B2 2.0(3) . . . . ?
C2 N1 B1 B2 -169.8(3) . . . . ?
C8 N4 B1 N7 144.0(3) . . . . ?
C9 N4 B1 N7 -43.5(4) . . . . ?
C8 N4 B1 N1 -98.3(3) . . . . ?
C9 N4 B1 N1 74.2(4) . . . . ?
C8 N4 B1 B2 2.5(3) . . . . ?
C9 N4 B1 B2 175.1(3) . . . . ?
C1 N2 B2 N5 -102.7(3) . . . . ?
C7 N2 B2 N5 62.5(4) . . . . ?
C1 N2 B2 N8 138.4(2) . . . . ?
C7 N2 B2 N8 -56.4(3) . . . . ?
C1 N2 B2 B1 4.6(3) . . . . ?
C7 N2 B2 B1 169.8(3) . . . . ?
C8 N5 B2 N2 103.8(3) . . . . ?
C14 N5 B2 N2 -62.3(4) . . . . ?
C8 N5 B2 N8 -137.2(2) . . . . ?
C14 N5 B2 N8 56.7(4) . . . . ?
C8 N5 B2 B1 -4.0(3) . . . . ?
C14 N5 B2 B1 -170.0(3) . . . . ?
C17 N8 B2 N2 -52.8(3) . . . . ?
C18 N8 B2 N2 -177.5(2) . . . . ?
C17 N8 B2 N5 -175.2(2) . . . . ?
C18 N8 B2 N5 60.1(3) . . . . ?
C17 N8 B2 B1 66.5(4) . . . . ?
C18 N8 B2 B1 -58.2(4) . . . . ?
N7 B1 B2 N2 120.8(4) . . . . ?
N1 B1 B2 N2 -3.7(2) . . . . ?
N4 B1 B2 N2 -115.8(2) . . . . ?
N7 B1 B2 N5 -122.5(4) . . . . ?
N1 B1 B2 N5 113.0(2) . . . . ?
N4 B1 B2 N5 0.8(3) . . . . ?
N7 B1 B2 N8 -1.3(5) . . . . ?
N1 B1 B2 N8 -125.8(3) . . . . ?
N4 B1 B2 N8 122.1(3) . . . . ?
C2 N1 C1 N3 -9.6(5) . . . . ?
B1 N1 C1 N3 178.3(3) . . . . ?
C2 N1 C1 N2 172.9(3) . . . . ?
B1 N1 C1 N2 0.8(4) . . . . ?
C5 N3 C1 N1 170.2(3) . . . . ?
C4 N3 C1 N1 11.0(5) . . . . ?
C5 N3 C1 N2 -12.5(5) . . . . ?
C4 N3 C1 N2 -171.8(3) . . . . ?
C7 N2 C1 N1 -170.0(3) . . . . ?
B2 N2 C1 N1 -3.8(4) . . . . ?
C7 N2 C1 N3 12.5(4) . . . . ?
B2 N2 C1 N3 178.7(3) . . . . ?
C1 N1 C2 C3 31.0(6) . . . . ?
B1 N1 C2 C3 -157.7(4) . . . . ?
N1 C2 C3 C4 -52.9(6) . . . . ?
C1 N3 C4 C3 -34.0(5) . . . . ?
C5 N3 C4 C3 165.9(3) . . . . ?
C2 C3 C4 N3 54.2(5) . . . . ?
C1 N3 C5 C6 33.9(4) . . . . ?
C4 N3 C5 C6 -166.0(3) . . . . ?
N3 C5 C6 C7 -53.5(4) . . . . ?
C1 N2 C7 C6 -33.3(4) . . . . ?
B2 N2 C7 C6 162.6(3) . . . . ?
C5 C6 C7 N2 53.2(4) . . . . ?
C9 N4 C8 N5 -178.7(3) . . . . ?
B1 N4 C8 N5 -5.7(4) . . . . ?
C9 N4 C8 N6 2.3(5) . . . . ?
B1 N4 C8 N6 175.2(3) . . . . ?
C14 N5 C8 N4 173.8(3) . . . . ?
B2 N5 C8 N4 6.3(3) . . . . ?
C14 N5 C8 N6 -7.1(4) . . . . ?
B2 N5 C8 N6 -174.7(3) . . . . ?
C12 N6 C8 N4 -177.5(3) . . . . ?
C11 N6 C8 N4 -9.3(5) . . . . ?
C12 N6 C8 N5 3.5(5) . . . . ?
C11 N6 C8 N5 171.7(3) . . . . ?
C8 N4 C9 C10 30.0(6) . . . . ?
B1 N4 C9 C10 -142.1(5) . . . . ?
C8 N4 C9 C10B -14.2(6) . . . . ?
B1 N4 C9 C10B 173.7(5) . . . . ?
N4 C9 C10 C11 -47.4(6) . . . . ?
C10B C9 C10 C11 42.1(6) . . . . ?
C10 C9 C10B C11 -69.4(8) . . . . ?
N4 C9 C10B C11 39.6(10) . . . . ?
C9 C10B C11 N6 -45.7(10) . . . . ?
C9 C10B C11 C10 55.1(7) . . . . ?
C8 N6 C11 C10B 30.0(7) . . . . ?
C12 N6 C11 C10B -161.0(6) . . . . ?
C8 N6 C11 C10 -10.8(5) . . . . ?
C12 N6 C11 C10 158.2(4) . . . . ?
C9 C10 C11 C10B -55.8(6) . . . . ?
C9 C10 C11 N6 38.4(6) . . . . ?
C8 N6 C12 C13 -27.3(5) . . . . ?
C11 N6 C12 C13 163.9(4) . . . . ?
C8 N6 C12 C13B 15.5(9) . . . . ?
C11 N6 C12 C13B -153.3(8) . . . . ?
N6 C12 C13 C14 54.1(5) . . . . ?
C13B C12 C13 C14 -53.3(7) . . . . ?
N6 C12 C13B C14 -29.8(15) . . . . ?
C13 C12 C13B C14 59.5(9) . . . . ?
C12 C13B C14 N5 29.5(18) . . . . ?
C12 C13B C14 C13 -51.1(9) . . . . ?
C8 N5 C14 C13B -13.1(13) . . . . ?
B2 N5 C14 C13B 152.1(12) . . . . ?
C8 N5 C14 C13 33.5(5) . . . . ?
B2 N5 C14 C13 -161.3(3) . . . . ?
C12 C13 C14 C13B 63.8(8) . . . . ?
C12 C13 C14 N5 -58.1(5) . . . . ?
